data_2000105
loop_
_publ_author_name
'Averbuch-Pouchot, M. T.'
'Durif, A.'
'Guitel, J. C.'

_publ_section_title
;
 Structure of tris(ethylenediammonium) bis(cyclo-triphosphate)
;
_journal_issue 9
_journal_name_full
;
 Acta Crystallographica, Section C: Crystal Structure Communications
;
_journal_page_first 1320
_journal_page_last 1322
_journal_paper_doi 10.1107/s0108270189000909
_journal_volume 45
_journal_year 1989
_chemical_formula_sum 'C6 H30 N6 O18 P6'
_space_group_IT_number 2
_symmetry_cell_setting triclinic
_symmetry_Int_Tables_number 2
_symmetry_space_group_name_Hall '-P 1'
_symmetry_space_group_name_H-M 'P -1'
_cell_angle_alpha 104.14(5)
_cell_angle_beta 102.73(5)
_cell_angle_gamma 86.71(5)
_cell_formula_units_Z 2
_cell_length_a 15.558(8)
_cell_length_b 10.450(6)
_cell_length_c 7.639(4)
_cell_volume 1174.716
_diffrn_ambient_temperature ?
_exptl_crystal_density_diffrn 1.862
_refine_ls_R_factor_gt 0.027
_refine_ls_wR_factor_gt 0.027
_cod_database_code 2000105

loop_
_symmetry_equiv_pos_site_id
_symmetry_equiv_pos_as_xyz
1 x,y,z
2 -x,-y,-z

loop_
_atom_site_label
_atom_site_type_symbol
_atom_site_fract_x
_atom_site_fract_y
_atom_site_fract_z
P1 P 0.36103(2) 0.86849(3) 0.01221(5)
P2 P 0.37124(2) 1.15288(3) 0.15722(5)
P3 P 0.20206(2) 1.02640(3) 0.00545(5)
P4 P 0.12655(2) 0.64542(3) 0.49916(5)
P5 P 0.29597(2) 0.51279(4) 0.48965(5)
P6 P 0.13511(2) 0.35954(3) 0.36322(5)
O1 O 0.41096(7) 1.0060(1) 0.1048(2)
O2 O 0.26727(6) 0.9171(1) -0.0869(1)
O3 O 0.34802(8) 0.8073(1) 0.1606(2)
O4 O 0.40469(8) 0.7907(1) -0.1319(2)
O5 O 0.37281(8) 1.2201(1) 0.0093(2)
O6 O 0.41573(7) 1.2146(1) 0.3502(2)
O7 O 0.27231(7) 1.1217(1) 0.1625(1)
O8 O 0.15800(8) 1.0936(1) -0.1392(2)
O9 O 0.14800(7) 0.9655(1) 0.0992(2)
O10 O 0.23123(7) 0.6347(1) 0.5455(2)
O11 O 0.09777(7) 0.4960(1) 0.4720(2)
O12 O 0.09830(8) 0.7256(1) 0.6648(2)
O13 O 0.09660(8) 0.6844(1) 0.3208(2)
O14 O 0.33335(9) 0.4620(1) 0.6538(2)
O15 O 0.35564(8) 0.5568(1) 0.3905(2)
O16 O 0.22800(7) 0.4081(1) 0.3429(1)
O17 O 0.08125(8) 0.3126(1) 0.1777(2)
O18 O 0.14930(7) 0.2725(1) 0.4948(2)
C1 C 0.0948(1) 0.4865(1) 0.9010(2)
C2 C 0.1886(1) 0.5338(2) 0.9564(2)
N1 N 0.08711(9) 0.3431(1) 0.8228(2)
N2 N 0.1857(1) 0.6784(1) 1.0322(2)
C3 C 0.30786(9) 0.0337(1) 0.5624(2)
C4 C 0.4010(1) -0.0176(2) 0.5939(2)
N3 N 0.31105(9) 0.1791(1) 0.6229(2)
N4 N 0.40525(9) -0.1624(1) 0.5358(2)
C5 C 0.03838(9) 0.0021(1) 0.4549(2)
N5 N 0.00858(8) 0.0449(1) 0.2799(2)
C6 C 0.4671(1) 0.5176(2) 0.0602(2)
N6 N 0.48825(9) 0.4495(1) 0.2118(2)
H1 H 0.262(2) 0.214(3) 0.595(3)
H2 H 0.347(2) 0.214(2) 0.576(3)
H3 H 0.385(1) -0.188(2) 0.428(3)
H4 H 0.379(2) -0.200(2) 0.595(3)
H5 H 0.457(2) -0.187(2) 0.556(3)
H6 H 0.082(1) 0.062(2) 0.525(3)
H7 H 0.066(2) -0.081(2) 0.422(3)
H8 H -0.034(1) -0.005(2) 0.213(3)
H9 H 0.054(2) 0.040(2) 0.216(3)
H10 H -0.015(2) 0.131(3) 0.293(4)
H11 H 0.464(2) 0.605(3) 0.114(4)
H12 H 0.411(2) 0.492(3) -0.002(4)
H13 H 0.447(2) 0.468(3) 0.284(3)
H14 H 0.542(2) 0.473(3) 0.271(4)
H15 H 0.479(2) 0.358(3) 0.165(4)
H16 H 0.070(2) 0.509(2) 1.008(3)
H17 H 0.062(1) 0.532(2) 0.812(3)
H18 H 0.219(1) 0.497(2) 1.045(3)
H19 H 0.217(1) 0.516(2) 0.859(3)
H20 H 0.111(1) 0.321(2) 0.736(3)
H21 H 0.028(2) 0.313(3) 0.783(3)
H22 H 0.108(2) 0.301(2) 0.899(3)
H23 H 0.156(1) 0.697(2) 1.117(3)
H24 H 0.158(2) 0.720(2) 0.947(3)
H25 H 0.237(2) 0.716(3) 1.063(3)
H26 H 0.274(1) 0.003(2) 0.629(3)
H27 H 0.282(1) 0.009(2) 0.440(3)
H28 H 0.427(1) 0.008(2) 0.726(3)
H29 H 0.435(2) 0.018(2) 0.527(3)
H30 H 0.330(2) 0.199(2) 0.736(3)
C5A* C -0.03838(9) -0.0021(1) 0.5451(2)
N5A* N -0.00858(8) -0.0449(1) 0.7201(2)
H6A* H -0.082(1) -0.062(2) 0.475(3)
H7A* H -0.066(2) 0.081(2) 0.578(3)
H8A* H 0.034(1) 0.005(2) 0.787(3)
H9A* H -0.054(2) -0.040(2) 0.784(3)
H10A* H 0.015(2) -0.131(3) 0.707(4)
C6A* C 0.5329(1) 0.4824(2) -0.0602(2)
N6A* N 0.51175(9) 0.5505(1) -0.2118(2)
H11A* H 0.536(2) 0.395(3) -0.114(4)
H12A* H 0.589(2) 0.508(3) 0.002(4)
H13A* H 0.553(2) 0.532(3) -0.284(3)
H14A* H 0.458(2) 0.527(3) -0.271(4)
H15A* H 0.521(2) 0.642(3) -0.165(4)

loop_
_atom_type_symbol
_atom_type_radius_bond
C 0.68
H 0.23
N 0.68
O 0.68
P 1.05
